data_4069338
loop_
_publ_author_name
'Morvan, Didier'
'Rauchfuss, Thomas B.'
'Wilson, Scott R.'

_publ_contact_author
; 
Scott R. Wilson 
University of Illinois 
School of Chemical Sciences, Box 59-1 
505 South Mathews Avenue 
Urbana, Illinois  61801 
USA 
;
_publ_section_title
;
 \p-Complexes of Lignols with Manganese(I) and Ruthenium(II)
;
_journal_issue 11
_journal_name_full Organometallics
_journal_page_first 3161
_journal_paper_doi 10.1021/om9001445
_journal_volume 28
_journal_year 2009
_chemical_formula_moiety 'C21 H27 O4 Ru, F6 P'
_chemical_formula_sum 'C21 H27 F6 O4 P Ru'
_chemical_formula_weight 589.47
_chemical_name_systematic
; 
? 
;
_space_group_IT_number 2
_symmetry_cell_setting triclinic
_symmetry_space_group_name_Hall '-P 1'
_symmetry_space_group_name_H-M 'P -1'
_atom_sites_solution_hydrogens geom
_atom_sites_solution_primary direct
_atom_sites_solution_secondary difmap
_audit_creation_method SHELXL-97
_audit_update_record
; 
2008-10-15   text and data added, srw 
;
_cell_angle_alpha 103.632(3)
_cell_angle_beta 96.773(2)
_cell_angle_gamma 91.557(3)
_cell_formula_units_Z 2
_cell_length_a 8.0846(14)
_cell_length_b 9.5602(17)
_cell_length_c 15.954(3)
_cell_measurement_reflns_used 1019
_cell_measurement_temperature 193(2)
_cell_measurement_theta_max 22.28
_cell_measurement_theta_min 2.54
_cell_volume 1188.1(4)
_computing_cell_refinement 'SAINT V7.23A (Bruker, 2005)'
_computing_data_collection 'SMART V5.625 (Bruker, 2001)'
_computing_data_reduction
; 
SAINT V7.23A, XPREP V2005/2, SADABS V2007/4, TWINABS V2007/5 
(Bruker, 2005 & 2007) 
;
_computing_molecular_graphics 'SHELXTL V6.12 (Bruker, 2005)'
_computing_publication_material 'XCIF V6.12 (Bruker, 2005)'
_computing_structure_refinement 'SHELXTL V6.12 (Bruker, 2005)'
_computing_structure_solution 'SHELXTL V6.12 (Bruker, 2005)'
_diffrn_ambient_temperature 193(2)
_diffrn_measured_fraction_theta_full 0.993
_diffrn_measured_fraction_theta_max 0.993
_diffrn_measurement_device 'Siemens Platform/CCD'
_diffrn_measurement_method 'profile data from \w scans'
_diffrn_radiation_monochromator graphite
_diffrn_radiation_source 'normal-focus sealed tube'
_diffrn_radiation_type MoK\a
_diffrn_radiation_wavelength 0.71073
_diffrn_radiation_wavelength_id b05das
_diffrn_reflns_av_R_equivalents 0.0344
_diffrn_reflns_av_sigmaI/netI 0.0500
_diffrn_reflns_limit_h_max 9
_diffrn_reflns_limit_h_min -9
_diffrn_reflns_limit_k_max 11
_diffrn_reflns_limit_k_min -11
_diffrn_reflns_limit_l_max 19
_diffrn_reflns_limit_l_min -19
_diffrn_reflns_number 10549
_diffrn_reflns_theta_full 25.28
_diffrn_reflns_theta_max 25.28
_diffrn_reflns_theta_min 2.20
_diffrn_standards_decay_% 0.9
_diffrn_standards_interval_time 609
_diffrn_standards_number 115
_exptl_absorpt_coefficient_mu 0.799
_exptl_absorpt_correction_T_max 0.9595
_exptl_absorpt_correction_T_min 0.8444
_exptl_absorpt_correction_type integration
_exptl_absorpt_process_details 'SHELXTL/XPREP V2005/2 (Bruker, 2005)'
_exptl_crystal_colour colorless
_exptl_crystal_density_diffrn 1.648
_exptl_crystal_density_method 'not measured'
_exptl_crystal_description prism
_exptl_crystal_F_000 596
_exptl_crystal_id b05das
_exptl_crystal_preparation
; 
The data crystal was mounted using oil (Parantone-N, Exxon) to a 
0.3 mm cryo-loop (Hampton Research) with the (0 -1 1) scattering 
planes roughly normal to the spindle axis. 
;
_exptl_crystal_size_max 0.20
_exptl_crystal_size_mid 0.10
_exptl_crystal_size_min 0.06
_refine_diff_density_max 0.561
_refine_diff_density_min -0.314
_refine_diff_density_rms 0.085
_refine_ls_extinction_method none
_refine_ls_goodness_of_fit_ref 1.023
_refine_ls_hydrogen_treatment mixed
_refine_ls_matrix_type full
_refine_ls_number_parameters 372
_refine_ls_number_reflns 4294
_refine_ls_number_restraints 382
_refine_ls_restrained_S_all 1.091
_refine_ls_R_factor_all 0.0538
_refine_ls_R_factor_gt 0.0368
_refine_ls_shift/su_max 0.020
_refine_ls_shift/su_mean 0.002
_refine_ls_structure_factor_coef Fsqd
_refine_ls_weighting_details 'calc w=1/[\s^2^(Fo^2^)+(0.0558P)^2^+0.0000P] where P=(Fo^2^+2Fc^2^)/3'
_refine_ls_weighting_scheme calc
_refine_ls_wR_factor_gt 0.0863
_refine_ls_wR_factor_ref 0.0926
_reflns_number_gt 3452
_reflns_number_total 4294
_reflns_threshold_expression >2sigma(I)
_cod_data_source_file om9001445_si_003.cif
_cod_data_source_block b05das
_cod_depositor_comments
;
The following automatic conversions were performed:

'_symmetry_cell_setting' value 'Triclinic' changed to 'triclinic'
according to /home/saulius/struct/CIF-dictionaries/cif_core.dic
dictionary named 'cif_core.dic' version 2.4.2 from 2011-04-26.

Automatic conversion script
Id: cif_fix_values 1715 2011-07-08 13:25:40Z adriana 
;
_cod_original_cell_volume 1188.0(4)
_cod_original_sg_symbol_Hall '-P 1 '
_cod_original_sg_symbol_H-M 'P -1 '
_cod_database_code 4069338

loop_
_symmetry_equiv_pos_as_xyz
'x, y, z'
'-x, -y, -z'

loop_
_atom_site_label
_atom_site_type_symbol
_atom_site_fract_x
_atom_site_fract_y
_atom_site_fract_z
_atom_site_U_iso_or_equiv
_atom_site_adp_type
_atom_site_occupancy
_atom_site_symmetry_multiplicity
_atom_site_calc_flag
_atom_site_refinement_flags
_atom_site_disorder_assembly
_atom_site_disorder_group
C1 C 0.6094(5) 0.8823(4) 0.3165(3) 0.0375(10) Uani 1 1 d . . .
C2 C 0.5199(5) 0.7477(4) 0.3078(3) 0.0349(9) Uani 1 1 d . . .
C3 C 0.5072(5) 0.6679(4) 0.2182(2) 0.0353(9) Uani 1 1 d . . .
C4 C 0.5891(5) 0.7554(4) 0.1723(3) 0.0390(10) Uani 1 1 d . . .
C5 C 0.6512(5) 0.8877(4) 0.2332(3) 0.0406(10) Uani 1 1 d . . .
C6 C 0.6506(6) 0.9971(5) 0.4000(3) 0.0566(13) Uani 1 1 d . . .
H6A H 0.5571 1.0599 0.4084 0.085 Uiso 1 1 calc R . .
H6B H 0.7510 1.0546 0.3969 0.085 Uiso 1 1 calc R . .
H6C H 0.6705 0.9515 0.4489 0.085 Uiso 1 1 calc R . .
C7 C 0.4477(5) 0.7019(5) 0.3806(3) 0.0499(11) Uani 1 1 d . . .
H7A H 0.3527 0.7596 0.3962 0.075 Uiso 1 1 calc R . .
H7B H 0.5332 0.7166 0.4313 0.075 Uiso 1 1 calc R . .
H7C H 0.4104 0.5997 0.3618 0.075 Uiso 1 1 calc R . .
C8 C 0.4192(6) 0.5236(5) 0.1785(3) 0.0504(11) Uani 1 1 d . . .
H8A H 0.3102 0.5364 0.1480 0.076 Uiso 1 1 calc R . .
H8B H 0.4034 0.4738 0.2244 0.076 Uiso 1 1 calc R . .
H8C H 0.4862 0.4661 0.1372 0.076 Uiso 1 1 calc R . .
C9 C 0.6020(6) 0.7182(6) 0.0761(3) 0.0605(14) Uani 1 1 d . . .
H9A H 0.5104 0.7594 0.0457 0.091 Uiso 1 1 calc R . .
H9B H 0.5952 0.6132 0.0542 0.091 Uiso 1 1 calc R . .
H9C H 0.7089 0.7579 0.0660 0.091 Uiso 1 1 calc R . .
C10 C 0.7351(6) 1.0157(5) 0.2117(4) 0.0634(14) Uani 1 1 d . . .
H10A H 0.6524 1.0863 0.2044 0.095 Uiso 1 1 calc R . .
H10B H 0.7847 0.9837 0.1577 0.095 Uiso 1 1 calc R . .
H10C H 0.8227 1.0601 0.2592 0.095 Uiso 1 1 calc R . .
C11 C 0.9736(5) 0.7291(4) 0.3877(2) 0.0344(9) Uani 1 1 d . . .
C12 C 0.8932(5) 0.5901(4) 0.3709(2) 0.0307(9) Uani 1 1 d . . .
C13 C 0.8730(5) 0.4993(4) 0.2860(2) 0.0330(9) Uani 1 1 d . . .
H13A H 0.7973 0.4102 0.2722 0.040 Uiso 1 1 calc R . .
C14 C 0.9416(5) 0.5452(4) 0.2173(2) 0.0347(9) Uani 1 1 d . . .
C15 C 1.0238(5) 0.6837(4) 0.2359(3) 0.0360(9) Uani 1 1 d . . .
H15A H 1.0534 0.7235 0.1867 0.043 Uiso 1 1 calc R . .
C16 C 1.0365(5) 0.7754(4) 0.3194(3) 0.0372(9) Uani 1 1 d . . .
H16A H 1.0749 0.8788 0.3284 0.045 Uiso 1 1 calc R . .
C17 C 0.7412(6) 0.4255(5) 0.4298(3) 0.0482(11) Uani 1 1 d . . .
H17A H 0.7069 0.4186 0.4857 0.072 Uiso 1 1 calc R . .
H17B H 0.8087 0.3442 0.4084 0.072 Uiso 1 1 calc R . .
H17C H 0.6420 0.4230 0.3876 0.072 Uiso 1 1 calc R . .
C18 C 0.9218(5) 0.4554(4) 0.1284(3) 0.0394(10) Uani 1 1 d . . .
H18A H 0.9492 0.4998 0.0841 0.047 Uiso 1 1 calc R . .
C19 C 0.8692(6) 0.3181(5) 0.1043(3) 0.0446(11) Uani 1 1 d . . .
H19A H 0.8396 0.2706 0.1469 0.053 Uiso 1 1 calc R . .
C20 C 0.8554(6) 0.2360(5) 0.0115(3) 0.0481(11) Uani 1 1 d . . .
C21 C 0.7790(9) 0.0103(6) -0.0859(3) 0.0842(19) Uani 1 1 d . . .
H21A H 0.7292 -0.0845 -0.0863 0.126 Uiso 1 1 calc R . .
H21B H 0.8892 -0.0009 -0.1056 0.126 Uiso 1 1 calc R . .
H21C H 0.7070 0.0549 -0.1250 0.126 Uiso 1 1 calc R . .
O1 O 0.9925(4) 0.8184(3) 0.46761(19) 0.0451(7) Uani 1 1 d D . .
H1 H 0.936(6) 0.782(5) 0.493(3) 0.068 Uiso 1 1 d D . .
O2 O 0.8376(4) 0.5579(3) 0.44106(16) 0.0392(7) Uani 1 1 d . . .
O3 O 0.7961(5) 0.1025(4) 0.0027(2) 0.0691(10) Uani 1 1 d . . .
O4 O 0.8916(5) 0.2832(4) -0.0466(2) 0.0777(12) Uani 1 1 d . . .
Ru1 Ru 0.76992(4) 0.70816(3) 0.273417(19) 0.02861(12) Uani 1 1 d . . .
P1 P 0.7652(3) 0.7768(2) 0.67378(14) 0.0350(5) Uani 0.797(7) 1 d PDU A 1
F1 F 0.7473(7) 0.9455(3) 0.7033(3) 0.0637(12) Uani 0.797(7) 1 d PDU A 1
F2 F 0.7828(7) 0.6076(3) 0.6440(3) 0.0694(12) Uani 0.797(7) 1 d PDU A 1
F3 F 0.6603(6) 0.7696(6) 0.5821(2) 0.0790(14) Uani 0.797(7) 1 d PDU A 1
F4 F 0.8724(7) 0.7796(6) 0.7634(2) 0.0777(15) Uani 0.797(7) 1 d PDU A 1
F5 F 0.9320(6) 0.8009(6) 0.6335(3) 0.0808(15) Uani 0.797(7) 1 d PDU A 1
F6 F 0.5976(5) 0.7532(5) 0.7120(3) 0.0750(13) Uani 0.797(7) 1 d PDU A 1
P2 P 0.7685(13) 0.7810(10) 0.6742(6) 0.0575(18) Uani 0.203(7) 1 d PDU A 2
F7 F 0.700(2) 0.6241(12) 0.6218(9) 0.070(3) Uani 0.203(7) 1 d PDU A 2
F8 F 0.838(2) 0.9378(11) 0.7266(9) 0.059(3) Uani 0.203(7) 1 d PDU A 2
F9 F 0.7194(18) 0.8438(16) 0.5919(7) 0.059(3) Uani 0.203(7) 1 d PDU A 2
F10 F 0.8199(19) 0.7226(15) 0.7578(8) 0.058(3) Uani 0.203(7) 1 d PDU A 2
F11 F 0.5927(14) 0.8170(17) 0.7064(9) 0.058(3) Uani 0.203(7) 1 d PDU A 2
F12 F 0.9437(15) 0.7450(16) 0.6408(10) 0.059(3) Uani 0.203(7) 1 d PDU A 2

loop_
_atom_site_aniso_label
_atom_site_aniso_U_11
_atom_site_aniso_U_22
_atom_site_aniso_U_33
_atom_site_aniso_U_23
_atom_site_aniso_U_13
_atom_site_aniso_U_12
C1 0.033(2) 0.035(2) 0.042(2) 0.0053(18) -0.0006(18) 0.0113(18)
C2 0.024(2) 0.044(2) 0.038(2) 0.0126(18) 0.0033(17) 0.0077(17)
C3 0.030(2) 0.041(2) 0.033(2) 0.0103(18) -0.0037(17) -0.0013(17)
C4 0.038(2) 0.046(3) 0.034(2) 0.0142(19) 0.0005(18) 0.008(2)
C5 0.034(2) 0.034(2) 0.056(3) 0.019(2) -0.003(2) 0.0043(18)
C6 0.057(3) 0.044(3) 0.059(3) -0.003(2) -0.005(2) 0.020(2)
C7 0.037(3) 0.074(3) 0.042(2) 0.019(2) 0.010(2) 0.007(2)
C8 0.046(3) 0.047(3) 0.053(3) 0.007(2) 0.000(2) -0.009(2)
C9 0.057(3) 0.088(4) 0.038(3) 0.020(3) 0.004(2) 0.006(3)
C10 0.059(3) 0.051(3) 0.090(4) 0.041(3) 0.001(3) -0.003(2)
C11 0.030(2) 0.036(2) 0.035(2) 0.0071(18) -0.0020(17) 0.0041(17)
C12 0.031(2) 0.033(2) 0.031(2) 0.0126(17) 0.0036(16) 0.0054(17)
C13 0.034(2) 0.028(2) 0.038(2) 0.0091(17) 0.0064(17) 0.0021(17)
C14 0.035(2) 0.038(2) 0.033(2) 0.0095(17) 0.0094(17) 0.0095(18)
C15 0.031(2) 0.043(2) 0.039(2) 0.0171(19) 0.0100(18) 0.0020(18)
C16 0.027(2) 0.038(2) 0.044(2) 0.0076(19) 0.0010(18) -0.0025(17)
C17 0.067(3) 0.040(2) 0.041(2) 0.014(2) 0.016(2) -0.005(2)
C18 0.047(3) 0.039(2) 0.035(2) 0.0121(19) 0.0133(19) 0.006(2)
C19 0.060(3) 0.043(3) 0.033(2) 0.0118(19) 0.014(2) 0.004(2)
C20 0.062(3) 0.044(3) 0.037(2) 0.005(2) 0.011(2) 0.004(2)
C21 0.127(6) 0.060(3) 0.051(3) -0.015(3) 0.014(3) -0.004(3)
O1 0.048(2) 0.0441(18) 0.0362(17) 0.0024(13) -0.0064(14) -0.0085(14)
O2 0.0493(18) 0.0376(15) 0.0312(15) 0.0089(12) 0.0068(13) -0.0006(13)
O3 0.115(3) 0.049(2) 0.0378(18) -0.0010(15) 0.0141(19) -0.009(2)
O4 0.132(4) 0.063(2) 0.0392(19) 0.0065(17) 0.031(2) -0.014(2)
Ru1 0.02912(19) 0.02810(18) 0.02899(18) 0.00804(12) 0.00318(12) 0.00028(12)
P1 0.0361(9) 0.0353(9) 0.0328(8) 0.0071(7) 0.0039(7) 0.0005(7)
F1 0.084(3) 0.0360(17) 0.069(2) 0.0080(16) 0.012(2) -0.0004(18)
F2 0.081(3) 0.0422(18) 0.077(2) 0.0053(17) -0.006(2) 0.0143(18)
F3 0.088(3) 0.085(3) 0.0490(19) -0.0032(19) -0.0179(19) 0.031(2)
F4 0.085(3) 0.089(3) 0.048(2) 0.004(2) -0.0169(19) 0.023(3)
F5 0.068(2) 0.087(3) 0.088(3) 0.011(3) 0.034(2) -0.011(2)
F6 0.061(2) 0.066(3) 0.104(3) 0.024(3) 0.033(2) -0.010(2)
P2 0.060(3) 0.055(3) 0.057(3) 0.013(3) 0.007(3) 0.003(3)
F7 0.073(5) 0.062(4) 0.064(5) -0.002(4) 0.004(5) -0.006(4)
F8 0.068(6) 0.050(4) 0.057(5) 0.006(4) 0.016(5) -0.012(5)
F9 0.065(5) 0.069(5) 0.046(4) 0.020(4) 0.004(4) -0.002(5)
F10 0.067(6) 0.056(5) 0.053(5) 0.024(4) -0.002(4) 0.001(5)
F11 0.052(4) 0.056(6) 0.075(5) 0.028(5) 0.019(4) 0.006(4)
F12 0.056(5) 0.054(6) 0.074(5) 0.026(5) 0.019(4) 0.007(4)

loop_
_atom_type_symbol
_atom_type_description
_atom_type_scat_dispersion_real
_atom_type_scat_dispersion_imag
_atom_type_scat_source
C C 0.0033 0.0016 'International Tables Vol C Tables 4.2.6.8 and 6.1.1.4'
H H 0.0000 0.0000 'International Tables Vol C Tables 4.2.6.8 and 6.1.1.4'
O O 0.0106 0.0060 'International Tables Vol C Tables 4.2.6.8 and 6.1.1.4'
F F 0.0171 0.0103 'International Tables Vol C Tables 4.2.6.8 and 6.1.1.4'
P P 0.1023 0.0942 'International Tables Vol C Tables 4.2.6.8 and 6.1.1.4'
Ru Ru -1.2594 0.8363 'International Tables Vol C Tables 4.2.6.8 and 6.1.1.4'

loop_
_exptl_crystal_face_index_h
_exptl_crystal_face_index_k
_exptl_crystal_face_index_l
_exptl_crystal_face_perp_dist
0.00 -1.00 1.00 0.0500
0.00 1.00 -1.00 0.0500
0.00 -1.00 -1.00 0.0300
0.00 1.00 1.00 0.0300
-1.00 -1.00 1.00 0.1000
-1.00 1.00 0.00 0.1000
1.00 -1.00 0.00 0.1000

loop_
_geom_angle_atom_site_label_1
_geom_angle_atom_site_label_2
_geom_angle_atom_site_label_3
_geom_angle
C5 C1 C2 107.8(3)
C5 C1 C6 126.8(4)
C2 C1 C6 125.3(4)
C5 C1 Ru1 71.1(2)
C2 C1 Ru1 71.0(2)
C6 C1 Ru1 123.6(3)
C1 C2 C3 108.5(3)
C1 C2 C7 124.6(4)
C3 C2 C7 126.8(4)
C1 C2 Ru1 70.7(2)
C3 C2 Ru1 71.2(2)
C7 C2 Ru1 125.5(3)
C4 C3 C2 107.2(3)
C4 C3 C8 125.6(4)
C2 C3 C8 127.2(4)
C4 C3 Ru1 70.7(2)
C2 C3 Ru1 70.2(2)
C8 C3 Ru1 126.2(3)
C3 C4 C5 108.1(4)
C3 C4 C9 126.0(4)
C5 C4 C9 125.9(4)
C3 C4 Ru1 71.1(2)
C5 C4 Ru1 70.5(2)
C9 C4 Ru1 125.9(3)
C1 C5 C4 108.4(4)
C1 C5 C10 125.3(4)
C4 C5 C10 126.1(4)
C1 C5 Ru1 70.7(2)
C4 C5 Ru1 71.0(2)
C10 C5 Ru1 127.5(3)
C1 C6 H6A 109.5
C1 C6 H6B 109.5
H6A C6 H6B 109.5
C1 C6 H6C 109.5
H6A C6 H6C 109.5
H6B C6 H6C 109.5
C2 C7 H7A 109.5
C2 C7 H7B 109.5
H7A C7 H7B 109.5
C2 C7 H7C 109.5
H7A C7 H7C 109.5
H7B C7 H7C 109.5
C3 C8 H8A 109.5
C3 C8 H8B 109.5
H8A C8 H8B 109.5
C3 C8 H8C 109.5
H8A C8 H8C 109.5
H8B C8 H8C 109.5
C4 C9 H9A 109.5
C4 C9 H9B 109.5
H9A C9 H9B 109.5
C4 C9 H9C 109.5
H9A C9 H9C 109.5
H9B C9 H9C 109.5
C5 C10 H10A 109.5
C5 C10 H10B 109.5
H10A C10 H10B 109.5
C5 C10 H10C 109.5
H10A C10 H10C 109.5
H10B C10 H10C 109.5
O1 C11 C16 118.9(4)
O1 C11 C12 121.6(3)
C16 C11 C12 119.4(3)
O1 C11 Ru1 130.8(3)
C16 C11 Ru1 69.6(2)
C12 C11 Ru1 72.2(2)
O2 C12 C13 125.4(3)
O2 C12 C11 114.2(3)
C13 C12 C11 120.4(3)
O2 C12 Ru1 130.4(3)
C13 C12 Ru1 69.6(2)
C11 C12 Ru1 71.7(2)
C12 C13 C14 119.9(3)
C12 C13 Ru1 73.8(2)
C14 C13 Ru1 70.7(2)
C12 C13 H13A 119.7
C14 C13 H13A 119.7
Ru1 C13 H13A 119.7
C15 C14 C13 118.6(3)
C15 C14 C18 119.7(4)
C13 C14 C18 121.7(4)
C15 C14 Ru1 71.0(2)
C13 C14 Ru1 71.6(2)
C18 C14 Ru1 126.4(3)
C16 C15 C14 121.0(4)
C16 C15 Ru1 72.0(2)
C14 C15 Ru1 71.6(2)
C16 C15 H15A 119.0
C14 C15 H15A 119.0
Ru1 C15 H15A 119.0
C15 C16 C11 120.6(4)
C15 C16 Ru1 71.1(2)
C11 C16 Ru1 73.9(2)
C15 C16 H16A 119.4
C11 C16 H16A 119.4
Ru1 C16 H16A 119.4
O2 C17 H17A 109.5
O2 C17 H17B 109.5
H17A C17 H17B 109.5
O2 C17 H17C 109.5
H17A C17 H17C 109.5
H17B C17 H17C 109.5
C19 C18 C14 125.8(4)
C19 C18 H18A 117.1
C14 C18 H18A 117.1
C18 C19 C20 121.4(4)
C18 C19 H19A 119.3
C20 C19 H19A 119.3
O4 C20 O3 124.3(4)
O4 C20 C19 125.1(4)
O3 C20 C19 110.5(4)
O3 C21 H21A 109.5
O3 C21 H21B 109.5
H21A C21 H21B 109.5
O3 C21 H21C 109.5
H21A C21 H21C 109.5
H21B C21 H21C 109.5
C11 O1 H1 104(4)
C12 O2 C17 118.8(3)
C20 O3 C21 115.5(4)
C1 Ru1 C2 38.36(15)
C1 Ru1 C5 38.15(16)
C2 Ru1 C5 63.88(16)
C1 Ru1 C4 64.34(15)
C2 Ru1 C4 64.10(15)
C5 Ru1 C4 38.49(15)
C1 Ru1 C3 64.62(15)
C2 Ru1 C3 38.63(14)
C5 Ru1 C3 64.24(15)
C4 Ru1 C3 38.21(15)
C1 Ru1 C15 137.76(16)
C2 Ru1 C15 175.73(15)
C5 Ru1 C15 111.93(16)
C4 Ru1 C15 113.37(15)
C3 Ru1 C15 141.34(15)
C1 Ru1 C14 172.82(15)
C2 Ru1 C14 146.23(16)
C5 Ru1 C14 134.91(16)
C4 Ru1 C14 111.25(14)
C3 Ru1 C14 115.91(15)
C15 Ru1 C14 37.32(14)
C1 Ru1 C16 111.30(15)
C2 Ru1 C16 142.09(15)
C5 Ru1 C16 107.76(15)
C4 Ru1 C16 133.61(16)
C3 Ru1 C16 171.50(14)
C15 Ru1 C16 36.94(14)
C14 Ru1 C16 67.13(15)
C1 Ru1 C13 149.48(16)
C2 Ru1 C13 117.16(15)
C5 Ru1 C13 167.97(15)
C4 Ru1 C13 129.93(15)
C3 Ru1 C13 108.47(15)
C15 Ru1 C13 67.11(14)
C14 Ru1 C13 37.70(14)
C16 Ru1 C13 78.87(15)
C1 Ru1 C11 104.29(14)
C2 Ru1 C11 115.33(14)
C5 Ru1 C11 125.19(15)
C4 Ru1 C11 163.40(14)
C3 Ru1 C11 150.10(15)
C15 Ru1 C11 65.99(14)
C14 Ru1 C11 78.68(14)
C16 Ru1 C11 36.53(14)
C13 Ru1 C11 66.08(14)
C1 Ru1 C12 119.72(14)
C2 Ru1 C12 105.72(14)
C5 Ru1 C12 155.31(15)
C4 Ru1 C12 159.58(15)
C3 Ru1 C12 122.82(14)
C15 Ru1 C12 77.77(14)
C14 Ru1 C12 66.50(13)
C16 Ru1 C12 65.62(15)
C13 Ru1 C12 36.52(13)
C11 Ru1 C12 36.18(13)
F4 P1 F6 91.5(3)
F4 P1 F1 90.4(2)
F6 P1 F1 88.7(2)
F4 P1 F3 178.2(3)
F6 P1 F3 89.5(3)
F1 P1 F3 91.2(2)
F4 P1 F2 89.7(2)
F6 P1 F2 91.3(2)
F1 P1 F2 179.9(3)
F3 P1 F2 88.6(2)
F4 P1 F5 89.7(3)
F6 P1 F5 178.9(3)
F1 P1 F5 91.2(2)
F3 P1 F5 89.4(3)
F2 P1 F5 88.9(2)
F10 P2 F9 178.4(7)
F10 P2 F7 90.2(6)
F9 P2 F7 91.4(6)
F10 P2 F8 89.8(6)
F9 P2 F8 88.7(5)
F7 P2 F8 179.6(8)
F10 P2 F11 89.2(6)
F9 P2 F11 90.9(6)
F7 P2 F11 91.6(6)
F8 P2 F11 88.8(6)
F10 P2 F12 91.4(6)
F9 P2 F12 88.4(6)
F7 P2 F12 88.2(6)
F8 P2 F12 91.4(6)
F11 P2 F12 179.3(7)

loop_
_geom_bond_atom_site_label_1
_geom_bond_atom_site_label_2
_geom_bond_distance
C1 C5 1.421(6)
C1 C2 1.428(6)
C1 C6 1.509(6)
C1 Ru1 2.172(4)
C2 C3 1.444(5)
C2 C7 1.506(6)
C2 Ru1 2.176(4)
C3 C4 1.431(6)
C3 C8 1.496(6)
C3 Ru1 2.189(4)
C4 C5 1.437(6)
C4 C9 1.507(6)
C4 Ru1 2.184(4)
C5 C10 1.511(6)
C5 Ru1 2.177(4)
C6 H6A 0.9800
C6 H6B 0.9800
C6 H6C 0.9800
C7 H7A 0.9800
C7 H7B 0.9800
C7 H7C 0.9800
C8 H8A 0.9800
C8 H8B 0.9800
C8 H8C 0.9800
C9 H9A 0.9800
C9 H9B 0.9800
C9 H9C 0.9800
C10 H10A 0.9800
C10 H10B 0.9800
C10 H10C 0.9800
C11 O1 1.345(5)
C11 C16 1.410(6)
C11 C12 1.416(5)
C11 Ru1 2.276(4)
C12 O2 1.350(4)
C12 C13 1.414(5)
C12 Ru1 2.282(3)
C13 C14 1.436(5)
C13 Ru1 2.228(4)
C13 H13A 1.0000
C14 C15 1.415(6)
C14 C18 1.461(5)
C14 Ru1 2.216(4)
C15 C16 1.402(6)
C15 Ru1 2.208(4)
C15 H15A 1.0000
C16 Ru1 2.220(4)
C16 H16A 1.0000
C17 O2 1.431(5)
C17 H17A 0.9800
C17 H17B 0.9800
C17 H17C 0.9800
C18 C19 1.322(6)
C18 H18A 0.9500
C19 C20 1.493(6)
C19 H19A 0.9500
C20 O4 1.184(5)
C20 O3 1.320(5)
C21 O3 1.468(5)
C21 H21A 0.9800
C21 H21B 0.9800
C21 H21C 0.9800
O1 H1 0.78(3)
P1 F4 1.576(3)
P1 F6 1.581(3)
P1 F1 1.586(3)
P1 F3 1.587(3)
P1 F2 1.590(3)
P1 F5 1.594(4)
P2 F10 1.579(6)
P2 F9 1.583(6)
P2 F7 1.584(6)
P2 F8 1.586(6)
P2 F11 1.586(6)
P2 F12 1.590(6)

loop_
_geom_hbond_atom_site_label_D
_geom_hbond_atom_site_label_H
_geom_hbond_atom_site_label_A
_geom_hbond_distance_DH
_geom_hbond_distance_HA
_geom_hbond_distance_DA
_geom_hbond_angle_DHA
O1 H1 F5 0.78(3) 2.20(5) 2.789(6) 133(5)
O1 H1 O2 0.78(3) 2.19(5) 2.675(4) 121(5)
O1 H1 F12 0.78(3) 2.45(5) 3.071(15) 138(5)
O1 H1 F9 0.78(3) 2.48(4) 3.114(13) 140(5)
